data_4120688
loop_
_publ_author_name
'Wang, Xiaoming'
'Guo, Peihua'
'Han, Zhaobin'
'Wang, Xubin'
'Wang, Zheng'
'Ding, Kuiling'

_publ_section_title
;
 Spiroketal-based diphosphine ligands in pd-catalyzed asymmetric allylic
 amination of morita-baylis-hillman adducts: exceptionally high efficiency
 and new mechanism.
;
_journal_issue 1
_journal_name_full 'Journal of the American Chemical Society'
_journal_page_first 405
_journal_page_last 411
_journal_paper_doi 10.1021/ja410707q
_journal_volume 136
_journal_year 2014
_chemical_absolute_configuration ad
_chemical_formula_sum 'C49 H47 Br Cl4 O2 P2 Pd'
_chemical_formula_weight 1057.92
_chemical_name_systematic
; 
 ? 
;
_space_group_IT_number 19
_symmetry_cell_setting orthorhombic
_symmetry_space_group_name_Hall 'P 2ac 2ab'
_symmetry_space_group_name_H-M 'P 21 21 21'
_atom_sites_solution_hydrogens geom
_atom_sites_solution_primary direct
_atom_sites_solution_secondary difmap
_audit_creation_method SHELXL-97
_cell_angle_alpha 90.00
_cell_angle_beta 90.00
_cell_angle_gamma 90.00
_cell_formula_units_Z 4
_cell_length_a 9.4609(7)
_cell_length_b 21.4594(17)
_cell_length_c 22.4518(17)
_cell_measurement_reflns_used 9893
_cell_measurement_temperature 140(2)
_cell_measurement_theta_max 31.50
_cell_measurement_theta_min 2.35
_cell_volume 4558.3(6)
_computing_cell_refinement 'Bruker SAINT'
_computing_data_collection 'Bruker APEX2'
_computing_data_reduction 'Bruker SAINT'
_computing_molecular_graphics 'Bruker SHELXTL'
_computing_publication_material 'Bruker SHELXTL'
_computing_structure_refinement 'SHELXL-97 (Sheldrick, 2008)'
_computing_structure_solution 'SHELXS-97 (Sheldrick, 2008)'
_diffrn_ambient_temperature 140(2)
_diffrn_measured_fraction_theta_full 0.998
_diffrn_measured_fraction_theta_max 0.998
_diffrn_measurement_device_type 'Bruker APEX-II CCD'
_diffrn_measurement_method '\f and \w scans'
_diffrn_radiation_monochromator graphite
_diffrn_radiation_source 'fine-focus sealed tube'
_diffrn_radiation_type MoK\a
_diffrn_radiation_wavelength 0.71073
_diffrn_reflns_av_R_equivalents 0.0524
_diffrn_reflns_av_sigmaI/netI 0.0676
_diffrn_reflns_limit_h_max 13
_diffrn_reflns_limit_h_min -13
_diffrn_reflns_limit_k_max 31
_diffrn_reflns_limit_k_min -30
_diffrn_reflns_limit_l_max 31
_diffrn_reflns_limit_l_min -33
_diffrn_reflns_number 48529
_diffrn_reflns_theta_full 31.62
_diffrn_reflns_theta_max 31.62
_diffrn_reflns_theta_min 1.31
_exptl_absorpt_coefficient_mu 1.628
_exptl_absorpt_correction_T_max 0.7807
_exptl_absorpt_correction_T_min 0.6769
_exptl_absorpt_correction_type multi-scan
_exptl_absorpt_process_details sadabs
_exptl_crystal_colour colourless
_exptl_crystal_density_diffrn 1.542
_exptl_crystal_density_method 'not measured'
_exptl_crystal_description block
_exptl_crystal_F_000 2144
_exptl_crystal_size_max 0.26
_exptl_crystal_size_mid 0.23
_exptl_crystal_size_min 0.16
_refine_diff_density_max 1.969
_refine_diff_density_min -0.979
_refine_diff_density_rms 0.100
_refine_ls_abs_structure_details 'Flack H D (1983), Acta Cryst. A39, 876-881'
_refine_ls_abs_structure_Flack 0.025(7)
_refine_ls_extinction_method none
_refine_ls_goodness_of_fit_ref 1.008
_refine_ls_hydrogen_treatment constr
_refine_ls_matrix_type full
_refine_ls_number_parameters 533
_refine_ls_number_reflns 15266
_refine_ls_number_restraints 0
_refine_ls_restrained_S_all 1.008
_refine_ls_R_factor_all 0.0570
_refine_ls_R_factor_gt 0.0436
_refine_ls_shift/su_max 0.002
_refine_ls_shift/su_mean 0.000
_refine_ls_structure_factor_coef Fsqd
_refine_ls_weighting_details 'calc w=1/[\s^2^(Fo^2^)+(0.0506P)^2^+1.8582P] where P=(Fo^2^+2Fc^2^)/3'
_refine_ls_weighting_scheme calc
_refine_ls_wR_factor_gt 0.1023
_refine_ls_wR_factor_ref 0.1082
_reflns_number_gt 12845
_reflns_number_total 15266
_reflns_threshold_expression >2sigma(I)
_cod_data_source_file ja410707q_si_005.cif
_cod_data_source_block mo_dm13148_0m
_cod_depositor_comments
;
The following automatic conversions were performed:

'_symmetry_cell_setting' value 'Orthorhombic' changed to
'orthorhombic' according to
/usr/data/users/saulius/automatic-downloads/current/ACS/lib/dictionaries/cif_core.dic
dictionary named 'cif_core.dic' version 2.4.2 from 2011-04-26.

Automatic conversion script
Id: cif_fix_values 2281 2013-09-26 08:29:07Z andrius 
;
_cod_original_sg_symbol_H-M P2(1)2(1)2(1)
_cod_database_code 4120688

loop_
_symmetry_equiv_pos_as_xyz
'x, y, z'
'x+1/2, -y+1/2, -z'
'-x, y+1/2, -z+1/2'
'-x+1/2, -y, z+1/2'

loop_
_atom_site_label
_atom_site_type_symbol
_atom_site_fract_x
_atom_site_fract_y
_atom_site_fract_z
_atom_site_U_iso_or_equiv
_atom_site_adp_type
_atom_site_occupancy
_atom_site_symmetry_multiplicity
_atom_site_calc_flag
_atom_site_refinement_flags
Pd1 Pd 0.79068(2) 1.041280(10) 0.087872(10) 0.01623(5) Uani 1 1 d .
Br1 Br 0.77815(4) 1.051203(18) 0.201885(14) 0.03035(9) Uani 1 1 d .
P1 P 0.64728(9) 1.11904(4) 0.05670(3) 0.01601(15) Uani 1 1 d .
P2 P 0.83176(8) 0.89510(4) 0.07169(3) 0.01540(15) Uani 1 1 d .
Cl1 Cl 0.51437(19) 1.06499(7) 0.33842(7) 0.0643(4) Uani 1 1 d .
Cl2 Cl 0.35594(18) 0.95399(10) 0.31034(7) 0.0850(6) Uani 1 1 d .
Cl3 Cl 0.4032(3) 0.74241(15) 0.24672(11) 0.1326(12) Uani 1 1 d .
Cl4 Cl 0.6985(3) 0.72067(18) 0.24342(10) 0.1383(12) Uani 1 1 d .
O1 O 0.5247(2) 1.02948(10) -0.02732(10) 0.0165(4) Uani 1 1 d .
O2 O 0.6015(2) 0.92969(10) -0.00872(9) 0.0155(4) Uani 1 1 d .
C1 C 0.5957(3) 1.07496(14) -0.05829(14) 0.0158(6) Uani 1 1 d .
C2 C 0.6455(3) 1.12625(14) -0.02444(14) 0.0170(6) Uani 1 1 d .
C3 C 0.7136(4) 1.17388(15) -0.05507(14) 0.0233(6) Uani 1 1 d .
H3 H 0.7470 1.2092 -0.0337 0.028 Uiso 1 1 calc R
C4 C 0.7336(4) 1.17082(16) -0.11614(16) 0.0251(7) Uani 1 1 d .
H4 H 0.7817 1.2036 -0.1362 0.030 Uiso 1 1 calc R
C5 C 0.6835(4) 1.11994(16) -0.14817(15) 0.0235(7) Uani 1 1 d .
H5 H 0.6983 1.1181 -0.1900 0.028 Uiso 1 1 calc R
C6 C 0.6123(3) 1.07179(15) -0.11986(14) 0.0176(6) Uani 1 1 d .
C7 C 0.5604(4) 1.01401(15) -0.14969(14) 0.0197(6) Uani 1 1 d .
H7A H 0.6071 1.0089 -0.1889 0.024 Uiso 1 1 calc R
H7B H 0.4571 1.0165 -0.1561 0.024 Uiso 1 1 calc R
C8 C 0.5958(3) 0.95874(15) -0.10913(13) 0.0170(5) Uani 1 1 d .
H8 H 0.6996 0.9606 -0.1009 0.020 Uiso 1 1 calc R
C9 C 0.5652(4) 0.89397(16) -0.13643(15) 0.0239(7) Uani 1 1 d .
H9A H 0.6016 0.8928 -0.1778 0.029 Uiso 1 1 calc R
H9B H 0.6160 0.8617 -0.1132 0.029 Uiso 1 1 calc R
C10 C 0.4076(4) 0.87877(18) -0.13689(17) 0.0296(8) Uani 1 1 d .
H10A H 0.3572 0.9088 -0.1627 0.036 Uiso 1 1 calc R
H10B H 0.3930 0.8365 -0.1534 0.036 Uiso 1 1 calc R
C11 C 0.3479(4) 0.88186(17) -0.07435(16) 0.0274(7) Uani 1 1 d .
H11A H 0.3977 0.8515 -0.0486 0.033 Uiso 1 1 calc R
H11B H 0.2465 0.8706 -0.0751 0.033 Uiso 1 1 calc R
C12 C 0.3652(3) 0.94751(15) -0.04855(14) 0.0200(6) Uani 1 1 d .
H12 H 0.3120 0.9770 -0.0747 0.024 Uiso 1 1 calc R
C13 C 0.5206(3) 0.96648(14) -0.04957(13) 0.0160(6) Uani 1 1 d .
C14 C 0.3071(3) 0.95411(16) 0.01485(15) 0.0232(6) Uani 1 1 d .
H14A H 0.2897 0.9987 0.0233 0.028 Uiso 1 1 calc R
H14B H 0.2155 0.9320 0.0176 0.028 Uiso 1 1 calc R
C15 C 0.4062(3) 0.92837(14) 0.06078(15) 0.0179(6) Uani 1 1 d .
C16 C 0.3632(4) 0.91404(16) 0.11882(15) 0.0227(7) Uani 1 1 d .
H16 H 0.2665 0.9191 0.1291 0.027 Uiso 1 1 calc R
C17 C 0.4556(4) 0.89294(17) 0.16131(15) 0.0244(7) Uani 1 1 d .
H17 H 0.4220 0.8826 0.1999 0.029 Uiso 1 1 calc R
C18 C 0.5982(4) 0.88668(16) 0.14796(15) 0.0213(6) Uani 1 1 d .
H18 H 0.6627 0.8727 0.1775 0.026 Uiso 1 1 calc R
C19 C 0.6465(3) 0.90117(13) 0.09039(15) 0.0175(5) Uani 1 1 d .
C20 C 0.5487(3) 0.92040(13) 0.04776(13) 0.0148(5) Uani 1 1 d .
C21 C 0.9177(3) 0.96513(15) 0.05597(13) 0.0170(6) Uani 1 1 d .
H21 H 1.0198 0.9667 0.0673 0.020 Uiso 1 1 calc R
C22 C 0.8760(3) 1.00715(15) 0.00951(14) 0.0178(6) Uani 1 1 d .
H22 H 0.8037 0.9892 -0.0181 0.021 Uiso 1 1 calc R
C23 C 0.9825(4) 1.04763(16) -0.02127(15) 0.0222(6) Uani 1 1 d .
H23A H 1.0547 1.0608 0.0074 0.033 Uiso 1 1 calc R
H23B H 0.9352 1.0844 -0.0378 0.033 Uiso 1 1 calc R
H23C H 1.0274 1.0241 -0.0536 0.033 Uiso 1 1 calc R
C24 C 0.6991(4) 1.19788(14) 0.07970(13) 0.0191(6) Uani 1 1 d .
C25 C 0.8327(4) 1.20435(18) 0.10407(17) 0.0275(7) Uani 1 1 d .
H25 H 0.8899 1.1685 0.1100 0.033 Uiso 1 1 calc R
C26 C 0.8844(4) 1.2629(2) 0.1201(2) 0.0354(9) Uani 1 1 d .
H26 H 0.9770 1.2669 0.1360 0.043 Uiso 1 1 calc R
C27 C 0.8006(5) 1.31504(17) 0.11286(16) 0.0312(8) Uani 1 1 d .
H27 H 0.8356 1.3550 0.1234 0.037 Uiso 1 1 calc R
C28 C 0.6655(5) 1.30877(17) 0.09015(19) 0.0346(8) Uani 1 1 d .
H28 H 0.6068 1.3444 0.0859 0.041 Uiso 1 1 calc R
C29 C 0.6151(4) 1.25012(16) 0.07341(18) 0.0297(8) Uani 1 1 d .
H29 H 0.5224 1.2462 0.0576 0.036 Uiso 1 1 calc R
C30 C 0.4606(3) 1.11346(15) 0.07887(14) 0.0185(6) Uani 1 1 d .
C31 C 0.3528(4) 1.14676(16) 0.05058(16) 0.0229(7) Uani 1 1 d .
H31 H 0.3735 1.1717 0.0167 0.027 Uiso 1 1 calc R
C32 C 0.2145(4) 1.14325(17) 0.07224(17) 0.0293(7) Uani 1 1 d .
H32 H 0.1413 1.1659 0.0530 0.035 Uiso 1 1 calc R
C33 C 0.1833(4) 1.10680(19) 0.12160(18) 0.0319(8) Uani 1 1 d .
H33 H 0.0898 1.1054 0.1369 0.038 Uiso 1 1 calc R
C34 C 0.2892(4) 1.07270(18) 0.14809(16) 0.0296(7) Uani 1 1 d .
H34 H 0.2678 1.0464 0.1809 0.036 Uiso 1 1 calc R
C35 C 0.4281(4) 1.07650(16) 0.12699(16) 0.0244(7) Uani 1 1 d .
H35 H 0.5006 1.0533 0.1461 0.029 Uiso 1 1 calc R
C36 C 0.8395(3) 0.83849(14) 0.01214(13) 0.0164(5) Uani 1 1 d .
C37 C 0.7489(4) 0.78791(16) 0.01116(15) 0.0237(7) Uani 1 1 d .
H37 H 0.6799 0.7829 0.0415 0.028 Uiso 1 1 calc R
C38 C 0.7596(4) 0.74421(16) -0.03496(17) 0.0294(8) Uani 1 1 d .
H38 H 0.6973 0.7095 -0.0359 0.035 Uiso 1 1 calc R
C39 C 0.8600(4) 0.75120(16) -0.07917(16) 0.0279(7) Uani 1 1 d .
H39 H 0.8677 0.7211 -0.1100 0.033 Uiso 1 1 calc R
C40 C 0.9496(4) 0.80243(17) -0.07833(16) 0.0273(7) Uani 1 1 d .
H40 H 1.0173 0.8078 -0.1091 0.033 Uiso 1 1 calc R
C41 C 0.9406(4) 0.84573(16) -0.03274(15) 0.0228(7) Uani 1 1 d .
H41 H 1.0032 0.8804 -0.0320 0.027 Uiso 1 1 calc R
C42 C 0.9285(4) 0.86299(16) 0.13424(14) 0.0202(6) Uani 1 1 d .
C43 C 0.9672(4) 0.90232(17) 0.17989(15) 0.0244(7) Uani 1 1 d .
H43 H 0.9365 0.9445 0.1796 0.029 Uiso 1 1 calc R
C44 C 1.0508(4) 0.8809(2) 0.22634(16) 0.0299(8) Uani 1 1 d .
H44 H 1.0787 0.9086 0.2572 0.036 Uiso 1 1 calc R
C45 C 1.0939(4) 0.8191(2) 0.22774(17) 0.0325(9) Uani 1 1 d .
H45 H 1.1499 0.8043 0.2599 0.039 Uiso 1 1 calc R
C46 C 1.0549(5) 0.7786(2) 0.18188(18) 0.0362(9) Uani 1 1 d .
H46 H 1.0848 0.7363 0.1824 0.043 Uiso 1 1 calc R
C47 C 0.9711(4) 0.80097(17) 0.13512(17) 0.0291(8) Uani 1 1 d .
H47 H 0.9433 0.7737 0.1039 0.035 Uiso 1 1 calc R
C48 C 0.5173(5) 0.9918(2) 0.3049(3) 0.0510(13) Uani 1 1 d .
H48A H 0.5425 0.9966 0.2623 0.061 Uiso 1 1 calc R
H48B H 0.5911 0.9660 0.3240 0.061 Uiso 1 1 calc R
C49 C 0.5374(8) 0.6984(3) 0.2741(2) 0.072(2) Uani 1 1 d .
H49A H 0.5195 0.6539 0.2649 0.087 Uiso 1 1 calc R
H49B H 0.5414 0.7029 0.3179 0.087 Uiso 1 1 calc R

loop_
_atom_site_aniso_label
_atom_site_aniso_U_11
_atom_site_aniso_U_22
_atom_site_aniso_U_33
_atom_site_aniso_U_23
_atom_site_aniso_U_13
_atom_site_aniso_U_12
Pd1 0.01564(9) 0.01634(9) 0.01671(9) -0.00121(8) 0.00033(9) 0.00141(9)
Br1 0.0361(2) 0.0388(2) 0.01613(14) -0.00107(13) -0.00127(14) 0.00714(17)
P1 0.0165(4) 0.0153(3) 0.0162(3) -0.0021(3) 0.0005(3) 0.0009(3)
P2 0.0157(3) 0.0159(3) 0.0145(3) 0.0001(3) 0.0007(3) 0.0001(3)
Cl1 0.0906(11) 0.0454(7) 0.0568(8) -0.0097(6) 0.0160(8) -0.0033(7)
Cl2 0.0739(10) 0.1191(14) 0.0619(8) -0.0415(9) 0.0286(7) -0.0583(10)
Cl3 0.1231(19) 0.165(2) 0.1094(17) 0.0752(17) 0.0402(15) 0.0848(19)
Cl4 0.0984(17) 0.239(4) 0.0776(13) -0.0199(17) 0.0254(13) 0.050(2)
O1 0.0194(11) 0.0123(10) 0.0179(10) -0.0019(8) 0.0016(8) -0.0005(8)
O2 0.0139(10) 0.0185(10) 0.0140(9) 0.0021(8) 0.0018(8) 0.0034(8)
C1 0.0138(13) 0.0153(13) 0.0182(14) 0.0023(11) -0.0001(11) 0.0019(11)
C2 0.0153(14) 0.0164(13) 0.0193(14) 0.0004(11) -0.0015(11) 0.0038(11)
C3 0.0290(16) 0.0190(14) 0.0219(14) -0.0006(11) -0.0001(15) -0.0037(15)
C4 0.0281(19) 0.0220(15) 0.0252(16) 0.0067(12) 0.0050(14) -0.0005(14)
C5 0.0249(17) 0.0267(16) 0.0189(14) 0.0039(12) 0.0006(12) 0.0021(13)
C6 0.0165(14) 0.0200(14) 0.0165(14) 0.0006(11) -0.0017(11) 0.0019(12)
C7 0.0215(15) 0.0227(15) 0.0149(14) -0.0008(12) -0.0023(12) 0.0017(13)
C8 0.0168(13) 0.0192(13) 0.0151(12) -0.0003(12) 0.0008(10) 0.0010(13)
C9 0.0316(18) 0.0200(15) 0.0200(16) -0.0058(12) 0.0012(13) -0.0019(14)
C10 0.0339(19) 0.0250(17) 0.0300(18) -0.0105(15) -0.0041(15) -0.0035(15)
C11 0.0230(16) 0.0246(16) 0.0345(19) -0.0045(14) -0.0002(14) -0.0076(14)
C12 0.0141(13) 0.0225(16) 0.0232(14) -0.0006(12) -0.0023(11) 0.0010(12)
C13 0.0156(13) 0.0154(14) 0.0170(13) -0.0027(11) -0.0010(10) 0.0022(11)
C14 0.0145(14) 0.0250(15) 0.0300(15) -0.0014(13) 0.0040(12) -0.0008(13)
C15 0.0167(14) 0.0140(13) 0.0230(15) -0.0024(11) 0.0031(12) -0.0031(11)
C16 0.0220(16) 0.0201(15) 0.0261(16) -0.0045(12) 0.0098(13) -0.0009(13)
C17 0.0288(17) 0.0254(16) 0.0189(15) -0.0036(13) 0.0124(13) -0.0035(14)
C18 0.0232(15) 0.0219(15) 0.0187(14) -0.0016(12) 0.0046(12) -0.0005(13)
C19 0.0184(14) 0.0135(12) 0.0205(13) -0.0011(12) 0.0035(12) -0.0018(10)
C20 0.0158(13) 0.0115(12) 0.0171(13) 0.0000(10) 0.0036(11) 0.0003(10)
C21 0.0132(13) 0.0211(14) 0.0166(13) -0.0002(11) 0.0021(10) 0.0001(11)
C22 0.0161(14) 0.0186(14) 0.0186(14) 0.0026(11) -0.0021(11) -0.0013(11)
C23 0.0225(15) 0.0205(15) 0.0237(15) 0.0016(13) 0.0042(12) -0.0031(13)
C24 0.0246(15) 0.0183(12) 0.0144(13) -0.0017(10) -0.0020(12) -0.0023(12)
C25 0.0184(15) 0.0269(17) 0.0372(19) -0.0078(14) -0.0005(14) -0.0020(13)
C26 0.0245(18) 0.035(2) 0.046(2) -0.0154(18) 0.0011(17) -0.0098(16)
C27 0.041(2) 0.0236(16) 0.0289(17) -0.0042(13) 0.0024(17) -0.0133(17)
C28 0.046(2) 0.0193(15) 0.039(2) -0.0021(16) -0.0091(19) -0.0001(15)
C29 0.0319(19) 0.0191(15) 0.038(2) -0.0016(14) -0.0103(16) 0.0020(14)
C30 0.0175(13) 0.0190(13) 0.0190(15) -0.0051(11) 0.0025(11) 0.0015(11)
C31 0.0209(16) 0.0230(16) 0.0248(16) -0.0005(13) -0.0030(13) 0.0001(13)
C32 0.0185(15) 0.0312(17) 0.0381(19) -0.0019(14) -0.0026(16) 0.0065(15)
C33 0.0212(18) 0.0349(19) 0.040(2) -0.0028(16) 0.0063(15) 0.0025(15)
C34 0.0239(16) 0.0360(18) 0.0289(16) 0.0041(14) 0.0053(16) -0.0036(17)
C35 0.0241(17) 0.0225(16) 0.0265(16) 0.0005(13) 0.0010(13) 0.0029(13)
C36 0.0169(13) 0.0157(13) 0.0166(13) -0.0009(11) -0.0023(11) 0.0004(11)
C37 0.0280(17) 0.0208(15) 0.0221(15) -0.0009(12) 0.0013(12) -0.0030(12)
C38 0.038(2) 0.0172(15) 0.0331(18) -0.0021(13) -0.0035(15) -0.0055(14)
C39 0.038(2) 0.0208(15) 0.0251(17) -0.0079(13) -0.0052(15) 0.0038(14)
C40 0.0286(17) 0.0306(17) 0.0226(17) -0.0073(14) 0.0065(14) 0.0007(14)
C41 0.0252(17) 0.0218(15) 0.0214(15) -0.0030(12) 0.0040(13) -0.0010(13)
C42 0.0191(15) 0.0228(15) 0.0188(15) 0.0036(12) 0.0009(11) 0.0018(12)
C43 0.0265(17) 0.0271(17) 0.0197(15) -0.0028(13) -0.0022(13) 0.0079(14)
C44 0.0318(19) 0.040(2) 0.0174(15) -0.0048(15) -0.0059(14) 0.0090(17)
C45 0.033(2) 0.043(2) 0.0211(16) 0.0015(15) -0.0075(15) 0.0094(18)
C46 0.048(2) 0.0289(19) 0.0321(19) 0.0019(16) -0.0152(18) 0.0096(18)
C47 0.035(2) 0.0238(17) 0.0284(19) -0.0010(14) -0.0121(15) 0.0049(15)
C48 0.043(3) 0.047(3) 0.063(3) -0.015(2) 0.016(2) -0.006(2)
C49 0.124(6) 0.055(3) 0.038(3) 0.007(2) -0.003(3) 0.039(4)

loop_
_atom_type_symbol
_atom_type_description
_atom_type_scat_dispersion_real
_atom_type_scat_dispersion_imag
_atom_type_scat_source
C C 0.0033 0.0016 'International Tables Vol C Tables 4.2.6.8 and 6.1.1.4'
H H 0.0000 0.0000 'International Tables Vol C Tables 4.2.6.8 and 6.1.1.4'
O O 0.0106 0.0060 'International Tables Vol C Tables 4.2.6.8 and 6.1.1.4'
P P 0.1023 0.0942 'International Tables Vol C Tables 4.2.6.8 and 6.1.1.4'
Br Br -0.2901 2.4595 'International Tables Vol C Tables 4.2.6.8 and 6.1.1.4'
Pd Pd -0.9988 1.0072 'International Tables Vol C Tables 4.2.6.8 and 6.1.1.4'
Cl Cl 0.1484 0.1585 'International Tables Vol C Tables 4.2.6.8 and 6.1.1.4'

loop_
_geom_angle_atom_site_label_1
_geom_angle_atom_site_label_2
_geom_angle_atom_site_label_3
_geom_angle
C22 Pd1 C21 39.67(11)
C22 Pd1 P1 103.41(9)
C21 Pd1 P1 142.42(8)
C22 Pd1 Br1 153.33(9)
C21 Pd1 Br1 114.84(8)
P1 Pd1 Br1 102.67(2)
C2 P1 C24 101.82(14)
C2 P1 C30 105.44(15)
C24 P1 C30 103.90(15)
C2 P1 Pd1 112.11(10)
C24 P1 Pd1 115.65(11)
C30 P1 Pd1 116.38(11)
C21 P2 C19 115.90(14)
C21 P2 C36 114.22(14)
C19 P2 C36 105.05(15)
C21 P2 C42 104.41(15)
C19 P2 C42 109.72(15)
C36 P2 C42 107.28(15)
C1 O1 C13 120.3(2)
C20 O2 C13 118.4(2)
O1 C1 C6 121.5(3)
O1 C1 C2 116.3(3)
C6 C1 C2 122.2(3)
C3 C2 C1 117.3(3)
C3 C2 P1 123.4(2)
C1 C2 P1 118.1(2)
C4 C3 C2 121.2(3)
C4 C3 H3 119.4
C2 C3 H3 119.4
C3 C4 C5 120.1(3)
C3 C4 H4 119.9
C5 C4 H4 119.9
C6 C5 C4 120.9(3)
C6 C5 H5 119.6
C4 C5 H5 119.6
C5 C6 C1 118.2(3)
C5 C6 C7 124.9(3)
C1 C6 C7 116.7(3)
C6 C7 C8 107.7(3)
C6 C7 H7A 110.2
C8 C7 H7A 110.2
C6 C7 H7B 110.2
C8 C7 H7B 110.2
H7A C7 H7B 108.5
C13 C8 C7 109.6(3)
C13 C8 C9 111.0(3)
C7 C8 C9 114.8(3)
C13 C8 H8 107.0
C7 C8 H8 107.0
C9 C8 H8 107.0
C10 C9 C8 112.2(3)
C10 C9 H9A 109.2
C8 C9 H9A 109.2
C10 C9 H9B 109.2
C8 C9 H9B 109.2
H9A C9 H9B 107.9
C11 C10 C9 110.4(3)
C11 C10 H10A 109.6
C9 C10 H10A 109.6
C11 C10 H10B 109.6
C9 C10 H10B 109.6
H10A C10 H10B 108.1
C10 C11 C12 110.6(3)
C10 C11 H11A 109.5
C12 C11 H11A 109.5
C10 C11 H11B 109.5
C12 C11 H11B 109.5
H11A C11 H11B 108.1
C13 C12 C11 110.0(3)
C13 C12 C14 109.6(3)
C11 C12 C14 113.5(3)
C13 C12 H12 107.9
C11 C12 H12 107.9
C14 C12 H12 107.9
O2 C13 O1 106.3(2)
O2 C13 C8 104.6(2)
O1 C13 C8 113.2(3)
O2 C13 C12 111.0(3)
O1 C13 C12 105.7(2)
C8 C13 C12 115.7(2)
C15 C14 C12 112.4(3)
C15 C14 H14A 109.1
C12 C14 H14A 109.1
C15 C14 H14B 109.1
C12 C14 H14B 109.1
H14A C14 H14B 107.9
C20 C15 C16 116.8(3)
C20 C15 C14 120.5(3)
C16 C15 C14 122.7(3)
C17 C16 C15 122.3(3)
C17 C16 H16 118.8
C15 C16 H16 118.8
C16 C17 C18 120.1(3)
C16 C17 H17 120.0
C18 C17 H17 120.0
C17 C18 C19 119.5(3)
C17 C18 H18 120.2
C19 C18 H18 120.2
C20 C19 C18 118.8(3)
C20 C19 P2 120.4(2)
C18 C19 P2 120.8(3)
O2 C20 C15 121.8(3)
O2 C20 C19 115.8(3)
C15 C20 C19 122.4(3)
C22 C21 P2 124.1(2)
C22 C21 Pd1 67.09(18)
P2 C21 Pd1 109.07(15)
C22 C21 H21 115.4
P2 C21 H21 115.4
Pd1 C21 H21 115.4
C21 C22 C23 121.0(3)
C21 C22 Pd1 73.23(18)
C23 C22 Pd1 116.7(2)
C21 C22 H22 113.4
C23 C22 H22 113.4
Pd1 C22 H22 113.4
C22 C23 H23A 109.5
C22 C23 H23B 109.5
H23A C23 H23B 109.5
C22 C23 H23C 109.5
H23A C23 H23C 109.5
H23B C23 H23C 109.5
C29 C24 C25 119.0(3)
C29 C24 P1 124.5(3)
C25 C24 P1 116.6(3)
C24 C25 C26 120.8(4)
C24 C25 H25 119.6
C26 C25 H25 119.6
C27 C26 C25 119.9(4)
C27 C26 H26 120.1
C25 C26 H26 120.1
C26 C27 C28 119.7(3)
C26 C27 H27 120.2
C28 C27 H27 120.2
C27 C28 C29 120.2(4)
C27 C28 H28 119.9
C29 C28 H28 119.9
C24 C29 C28 120.5(4)
C24 C29 H29 119.8
C28 C29 H29 119.8
C35 C30 C31 119.2(3)
C35 C30 P1 117.7(3)
C31 C30 P1 123.0(3)
C30 C31 C32 119.8(3)
C30 C31 H31 120.1
C32 C31 H31 120.1
C33 C32 C31 120.4(3)
C33 C32 H32 119.8
C31 C32 H32 119.8
C34 C33 C32 119.4(3)
C34 C33 H33 120.3
C32 C33 H33 120.3
C33 C34 C35 120.4(3)
C33 C34 H34 119.8
C35 C34 H34 119.8
C30 C35 C34 120.7(3)
C30 C35 H35 119.7
C34 C35 H35 119.7
C37 C36 C41 120.0(3)
C37 C36 P2 120.9(2)
C41 C36 P2 119.1(2)
C36 C37 C38 119.5(3)
C36 C37 H37 120.3
C38 C37 H37 120.3
C39 C38 C37 120.5(3)
C39 C38 H38 119.7
C37 C38 H38 119.7
C38 C39 C40 119.7(3)
C38 C39 H39 120.1
C40 C39 H39 120.1
C41 C40 C39 120.3(3)
C41 C40 H40 119.9
C39 C40 H40 119.9
C40 C41 C36 120.0(3)
C40 C41 H41 120.0
C36 C41 H41 120.0
C43 C42 C47 119.9(3)
C43 C42 P2 118.6(3)
C47 C42 P2 121.4(3)
C42 C43 C44 120.5(3)
C42 C43 H43 119.7
C44 C43 H43 119.7
C43 C44 C45 120.1(4)
C43 C44 H44 120.0
C45 C44 H44 120.0
C44 C45 C46 120.0(3)
C44 C45 H45 120.0
C46 C45 H45 120.0
C45 C46 C47 119.3(4)
C45 C46 H46 120.4
C47 C46 H46 120.4
C42 C47 C46 120.2(3)
C42 C47 H47 119.9
C46 C47 H47 119.9
Cl2 C48 Cl1 112.2(3)
Cl2 C48 H48A 109.2
Cl1 C48 H48A 109.2
Cl2 C48 H48B 109.2
Cl1 C48 H48B 109.2
H48A C48 H48B 107.9
Cl3 C49 Cl4 111.0(3)
Cl3 C49 H49A 109.4
Cl4 C49 H49A 109.4
Cl3 C49 H49B 109.4
Cl4 C49 H49B 109.4
H49A C49 H49B 108.0

loop_
_geom_bond_atom_site_label_1
_geom_bond_atom_site_label_2
_geom_bond_distance
Pd1 C22 2.069(3)
Pd1 C21 2.151(3)
Pd1 P1 2.2617(8)
Pd1 Br1 2.5714(4)
P1 C2 1.828(3)
P1 C24 1.836(3)
P1 C30 1.839(3)
P2 C21 1.745(3)
P2 C19 1.807(3)
P2 C36 1.808(3)
P2 C42 1.812(3)
Cl1 C48 1.741(5)
Cl2 C48 1.733(5)
Cl3 C49 1.698(6)
Cl4 C49 1.740(8)
O1 C1 1.374(4)
O1 C13 1.442(4)
O2 C20 1.377(4)
O2 C13 1.432(4)
C1 C6 1.393(4)
C1 C2 1.418(4)
C2 C3 1.390(4)
C3 C4 1.386(5)
C3 H3 0.9500
C4 C5 1.391(5)
C4 H4 0.9500
C5 C6 1.388(5)
C5 H5 0.9500
C6 C7 1.492(5)
C7 C8 1.532(5)
C7 H7A 0.9900
C7 H7B 0.9900
C8 C13 1.524(4)
C8 C9 1.546(5)
C8 H8 1.0000
C9 C10 1.527(5)
C9 H9A 0.9900
C9 H9B 0.9900
C10 C11 1.515(5)
C10 H10A 0.9900
C10 H10B 0.9900
C11 C12 1.532(5)
C11 H11A 0.9900
C11 H11B 0.9900
C12 C13 1.526(4)
C12 C14 1.532(5)
C12 H12 1.0000
C14 C15 1.499(5)
C14 H14A 0.9900
C14 H14B 0.9900
C15 C20 1.391(4)
C15 C16 1.399(5)
C16 C17 1.371(5)
C16 H16 0.9500
C17 C18 1.389(5)
C17 H17 0.9500
C18 C19 1.406(5)
C18 H18 0.9500
C19 C20 1.393(4)
C21 C22 1.434(4)
C21 H21 1.0000
C22 C23 1.499(4)
C22 H22 1.0000
C23 H23A 0.9800
C23 H23B 0.9800
C23 H23C 0.9800
C24 C29 1.381(5)
C24 C25 1.384(5)
C25 C26 1.396(5)
C25 H25 0.9500
C26 C27 1.380(6)
C26 H26 0.9500
C27 C28 1.383(6)
C27 H27 0.9500
C28 C29 1.397(5)
C28 H28 0.9500
C29 H29 0.9500
C30 C35 1.375(5)
C30 C31 1.398(5)
C31 C32 1.398(5)
C31 H31 0.9500
C32 C33 1.388(6)
C32 H32 0.9500
C33 C34 1.375(6)
C33 H33 0.9500
C34 C35 1.399(5)
C34 H34 0.9500
C35 H35 0.9500
C36 C37 1.384(5)
C36 C41 1.398(5)
C37 C38 1.401(5)
C37 H37 0.9500
C38 C39 1.382(6)
C38 H38 0.9500
C39 C40 1.388(5)
C39 H39 0.9500
C40 C41 1.385(5)
C40 H40 0.9500
C41 H41 0.9500
C42 C43 1.377(5)
C42 C47 1.391(5)
C43 C44 1.387(5)
C43 H43 0.9500
C44 C45 1.388(6)
C44 H44 0.9500
C45 C46 1.397(6)
C45 H45 0.9500
C46 C47 1.400(5)
C46 H46 0.9500
C47 H47 0.9500
C48 H48A 0.9900
C48 H48B 0.9900
C49 H49A 0.9900
C49 H49B 0.9900

loop_
_geom_torsion_atom_site_label_1
_geom_torsion_atom_site_label_2
_geom_torsion_atom_site_label_3
_geom_torsion_atom_site_label_4
_geom_torsion
C22 Pd1 P1 C2 1.83(15)
C21 Pd1 P1 C2 -7.16(18)
Br1 Pd1 P1 C2 176.18(11)
C22 Pd1 P1 C24 -114.30(14)
C21 Pd1 P1 C24 -123.29(17)
Br1 Pd1 P1 C24 60.05(11)
C22 Pd1 P1 C30 123.31(14)
C21 Pd1 P1 C30 114.32(17)
Br1 Pd1 P1 C30 -62.33(11)
C13 O1 C1 C6 28.0(4)
C13 O1 C1 C2 -154.6(3)
O1 C1 C2 C3 -178.0(3)
C6 C1 C2 C3 -0.6(5)
O1 C1 C2 P1 13.7(4)
C6 C1 C2 P1 -169.0(3)
C24 P1 C2 C3 18.5(3)
C30 P1 C2 C3 126.7(3)
Pd1 P1 C2 C3 -105.8(3)
C24 P1 C2 C1 -173.9(2)
C30 P1 C2 C1 -65.7(3)
Pd1 P1 C2 C1 61.9(3)
C1 C2 C3 C4 -0.8(5)
P1 C2 C3 C4 166.9(3)
C2 C3 C4 C5 0.9(6)
C3 C4 C5 C6 0.4(6)
C4 C5 C6 C1 -1.8(5)
C4 C5 C6 C7 -177.0(3)
O1 C1 C6 C5 179.1(3)
C2 C1 C6 C5 1.9(5)
O1 C1 C6 C7 -5.2(5)
C2 C1 C6 C7 177.5(3)
C5 C6 C7 C8 136.7(3)
C1 C6 C7 C8 -38.7(4)
C6 C7 C8 C13 61.1(3)
C6 C7 C8 C9 -173.2(3)
C13 C8 C9 C10 49.4(4)
C7 C8 C9 C10 -75.5(4)
C8 C9 C10 C11 -57.3(4)
C9 C10 C11 C12 61.0(4)
C10 C11 C12 C13 -56.8(4)
C10 C11 C12 C14 -179.9(3)
C20 O2 C13 O1 68.7(3)
C20 O2 C13 C8 -171.3(2)
C20 O2 C13 C12 -45.8(3)
C1 O1 C13 O2 112.2(3)
C1 O1 C13 C8 -2.1(4)
C1 O1 C13 C12 -129.7(3)
C7 C8 C13 O2 -157.0(2)
C9 C8 C13 O2 75.1(3)
C7 C8 C13 O1 -41.8(3)
C9 C8 C13 O1 -169.6(3)
C7 C8 C13 C12 80.5(3)
C9 C8 C13 C12 -47.4(4)
C11 C12 C13 O2 -67.9(3)
C14 C12 C13 O2 57.5(3)
C11 C12 C13 O1 177.3(3)
C14 C12 C13 O1 -57.3(3)
C11 C12 C13 C8 51.2(4)
C14 C12 C13 C8 176.5(3)
C13 C12 C14 C15 -44.5(4)
C11 C12 C14 C15 78.9(3)
C12 C14 C15 C20 20.3(4)
C12 C14 C15 C16 -162.8(3)
C20 C15 C16 C17 -0.2(5)
C14 C15 C16 C17 -177.2(3)
C15 C16 C17 C18 1.7(5)
C16 C17 C18 C19 -1.0(5)
C17 C18 C19 C20 -1.2(5)
C17 C18 C19 P2 178.8(3)
C21 P2 C19 C20 66.8(3)
C36 P2 C19 C20 -60.3(3)
C42 P2 C19 C20 -175.3(2)
C21 P2 C19 C18 -113.2(3)
C36 P2 C19 C18 119.8(3)
C42 P2 C19 C18 4.7(3)
C13 O2 C20 C15 20.0(4)
C13 O2 C20 C19 -161.5(3)
C16 C15 C20 O2 176.3(3)
C14 C15 C20 O2 -6.6(4)
C16 C15 C20 C19 -2.1(4)
C14 C15 C20 C19 175.0(3)
C18 C19 C20 O2 -175.7(3)
P2 C19 C20 O2 4.4(4)
C18 C19 C20 C15 2.8(4)
P2 C19 C20 C15 -177.1(2)
C19 P2 C21 C22 -58.6(3)
C36 P2 C21 C22 63.7(3)
C42 P2 C21 C22 -179.4(3)
C19 P2 C21 Pd1 16.1(2)
C36 P2 C21 Pd1 138.48(14)
C42 P2 C21 Pd1 -104.66(16)
P1 Pd1 C21 C22 13.8(2)
Br1 Pd1 C21 C22 -169.82(15)
C22 Pd1 C21 P2 -119.9(2)
P1 Pd1 C21 P2 -106.08(15)
Br1 Pd1 C21 P2 70.32(15)
P2 C21 C22 C23 -150.3(3)
Pd1 C21 C22 C23 111.5(3)
P2 C21 C22 Pd1 98.2(2)
P1 Pd1 C22 C21 -171.42(15)
Br1 Pd1 C22 C21 20.9(3)
C21 Pd1 C22 C23 -116.7(3)
P1 Pd1 C22 C23 71.8(2)
Br1 Pd1 C22 C23 -95.8(3)
C2 P1 C24 C29 68.8(3)
C30 P1 C24 C29 -40.6(3)
Pd1 P1 C24 C29 -169.4(3)
C2 P1 C24 C25 -110.2(3)
C30 P1 C24 C25 140.4(3)
Pd1 P1 C24 C25 11.6(3)
C29 C24 C25 C26 -2.3(5)
P1 C24 C25 C26 176.7(3)
C24 C25 C26 C27 1.4(6)
C25 C26 C27 C28 0.5(6)
C26 C27 C28 C29 -1.4(6)
C25 C24 C29 C28 1.4(6)
P1 C24 C29 C28 -177.6(3)
C27 C28 C29 C24 0.4(6)
C2 P1 C30 C35 145.8(3)
C24 P1 C30 C35 -107.5(3)
Pd1 P1 C30 C35 20.8(3)
C2 P1 C30 C31 -36.8(3)
C24 P1 C30 C31 69.9(3)
Pd1 P1 C30 C31 -161.7(2)
C35 C30 C31 C32 1.4(5)
P1 C30 C31 C32 -176.0(3)
C30 C31 C32 C33 -0.1(5)
C31 C32 C33 C34 -1.8(6)
C32 C33 C34 C35 2.5(6)
C31 C30 C35 C34 -0.8(5)
P1 C30 C35 C34 176.7(3)
C33 C34 C35 C30 -1.1(6)
C21 P2 C36 C37 -163.6(3)
C19 P2 C36 C37 -35.5(3)
C42 P2 C36 C37 81.2(3)
C21 P2 C36 C41 17.6(3)
C19 P2 C36 C41 145.7(3)
C42 P2 C36 C41 -97.6(3)
C41 C36 C37 C38 0.1(5)
P2 C36 C37 C38 -178.7(3)
C36 C37 C38 C39 0.2(6)
C37 C38 C39 C40 -0.9(6)
C38 C39 C40 C41 1.4(6)
C39 C40 C41 C36 -1.0(6)
C37 C36 C41 C40 0.3(5)
P2 C36 C41 C40 179.1(3)
C21 P2 C42 C43 43.2(3)
C19 P2 C42 C43 -81.6(3)
C36 P2 C42 C43 164.8(3)
C21 P2 C42 C47 -132.9(3)
C19 P2 C42 C47 102.3(3)
C36 P2 C42 C47 -11.3(3)
C47 C42 C43 C44 1.2(6)
P2 C42 C43 C44 -174.9(3)
C42 C43 C44 C45 -1.3(6)
C43 C44 C45 C46 1.0(6)
C44 C45 C46 C47 -0.6(7)
C43 C42 C47 C46 -0.9(6)
P2 C42 C47 C46 175.2(3)
C45 C46 C47 C42 0.6(7)
